data_1575462
loop_
_publ_author_name
'Sun, Xiaofei'
'Jin, Da'
'Yadav, Ravi'
'Kraetschmer, Frederic'
'K&#xf6;ppe, Ralf'
'Roesky, Peter W.'

_publ_section_title
;
 On-demand switching from mono-silylene to bis-silylene to access mono-,
 di- and mixed coinage metal complexes.
;
_journal_issue 35
_journal_name_full 'Chemical science'
_journal_page_first 16057
_journal_page_last 16062
_journal_paper_doi 10.1039/d5sc04287a
_journal_volume 16
_journal_year 2025
_chemical_formula_moiety 'C60 H85 Ag Au N5 Si2, 4(C6 D6)'
_chemical_formula_sum 'C84 H85 Ag Au D24 N5 Si2'
_chemical_formula_weight 1573.92
_space_group_crystal_system monoclinic
_space_group_IT_number 15
_space_group_name_Hall '-C 2yc'
_space_group_name_H-M_alt 'C 1 2/c 1'
_atom_sites_solution_hydrogens geom
_atom_sites_solution_primary dual
_audit_creation_date 2024-10-20
_audit_creation_method
;
Olex2 1.5
(compiled 2024.02.16 svn.r378c4104 for OlexSys, GUI svn.r6928)
;
_audit_update_record
;
2024-10-24 deposited with the CCDC.	2025-07-30 downloaded from the CCDC.
;
_cell_angle_alpha 90
_cell_angle_beta 112.95(2)
_cell_angle_gamma 90
_cell_formula_units_Z 4
_cell_length_a 23.348(6)
_cell_length_b 13.839(4)
_cell_length_c 25.682(9)
_cell_measurement_reflns_used 19092
_cell_measurement_temperature 110
_cell_measurement_theta_max 29.27
_cell_measurement_theta_min 1.72
_cell_volume 7641(4)
_computing_cell_refinement
;
X-Area Recipe 1.33.0.0 (STOE, 2015)
;
_computing_data_collection
;
X-Area Pilatus3_SV 1.31.150.0 (STOE, 2018)
;
_computing_data_reduction
;
X-Area Integrate 1.73.1.0 (STOE, 2018)
X-Area LANA 1.73.2.0 (STOE, 2018)
;
_computing_molecular_graphics 'Olex2 1.5 (Dolomanov et al., 2009)'
_computing_publication_material
;
STOE & Cie GmbH, X-Area, software package for collecting single-crystal or
multi-domain crystal data on STOE area-detector diffractometers, for image 
processing, for the correction and scaling of reflection intensities and 
for outlier rejection, version 1.84, Darmstadt 2018
;
_computing_structure_refinement 'SHELXL 2019/2 (Sheldrick, 2015)'
_computing_structure_solution 'SHELXT  (Sheldrick, 2015)'
_diffrn_ambient_temperature 110
_diffrn_detector Pilatus200K
_diffrn_detector_area_resol_mean 5.81
_diffrn_detector_type 'DECTRIS PILATUS 200K'
_diffrn_measured_fraction_theta_full 0.998
_diffrn_measured_fraction_theta_max 0.998
_diffrn_measurement_details
;
 473 frames, detector distance = 60 mm
;
_diffrn_measurement_device 'Eulerian 4-circle diffractometer'
_diffrn_measurement_device_type 'STOE STADIVARI'
_diffrn_measurement_method 'rotation method, \w scans'
_diffrn_radiation_collimation '0.5 mm diameter, monocapillary'
_diffrn_radiation_monochromator 'plane graphite'
_diffrn_radiation_polarisn_norm 0
_diffrn_radiation_probe x-ray
_diffrn_radiation_type 'Mo K\a'
_diffrn_radiation_wavelength 0.71073
_diffrn_reflns_av_R_equivalents 0.0454
_diffrn_reflns_av_unetI/netI 0.0610
_diffrn_reflns_Laue_measured_fraction_full 0.998
_diffrn_reflns_Laue_measured_fraction_max 0.998
_diffrn_reflns_limit_h_max 23
_diffrn_reflns_limit_h_min -28
_diffrn_reflns_limit_k_max 17
_diffrn_reflns_limit_k_min -15
_diffrn_reflns_limit_l_max 31
_diffrn_reflns_limit_l_min -31
_diffrn_reflns_number 21686
_diffrn_reflns_point_group_measured_fraction_full 0.998
_diffrn_reflns_point_group_measured_fraction_max 0.998
_diffrn_reflns_theta_full 25.242
_diffrn_reflns_theta_max 25.998
_diffrn_reflns_theta_min 1.722
_diffrn_source 'Mo Genix 3D HF'
_diffrn_source_current 1.000
_diffrn_source_power 0.050
_diffrn_source_voltage 50
_exptl_absorpt_coefficient_mu 2.252
_exptl_absorpt_correction_T_max 1.0000
_exptl_absorpt_correction_T_min 0.4016
_exptl_absorpt_correction_type multi-scan
_exptl_absorpt_process_details
;
STOE LANA, absorption correction by scaling of reflection intensities.
J. Koziskova, F. Hahn, J. Richter, J. Kozisek, "Comparison of different
absorption corrections on the model structure of tetrakis(\m~2~-acetato)-
diaqua-di-copper(II)", Acta Chimica Slovaca, vol. 9, no. 2, 2016, pp. 136 - 140.
;
_exptl_crystal_colour yellow
_exptl_crystal_colour_primary yellow
_exptl_crystal_density_diffrn 1.368
_exptl_crystal_density_method 'not measured'
_exptl_crystal_description plate
_exptl_crystal_F_000 3208
_exptl_crystal_size_max 0.143
_exptl_crystal_size_mid 0.119
_exptl_crystal_size_min 0.106
_refine_diff_density_max 1.278
_refine_diff_density_min -0.714
_refine_diff_density_rms 0.107
_refine_ls_extinction_method none
_refine_ls_goodness_of_fit_ref 1.017
_refine_ls_hydrogen_treatment constr
_refine_ls_matrix_type full
_refine_ls_number_parameters 475
_refine_ls_number_reflns 7489
_refine_ls_number_restraints 106
_refine_ls_restrained_S_all 1.012
_refine_ls_R_factor_all 0.0766
_refine_ls_R_factor_gt 0.0436
_refine_ls_shift/su_max 0.001
_refine_ls_shift/su_mean 0.000
_refine_ls_structure_factor_coef Fsqd
_refine_ls_weighting_details 'w=1/[\s^2^(Fo^2^)+(0.0494P)^2^+15.3905P] where P=(Fo^2^+2Fc^2^)/3'
_refine_ls_weighting_scheme calc
_refine_ls_wR_factor_gt 0.0898
_refine_ls_wR_factor_ref 0.1027
_reflns_Friedel_coverage 0.000
_reflns_number_gt 5399
_reflns_number_total 7489
_reflns_threshold_expression 'I > 2\s(I)'
_cod_data_source_file d5sc04287a2.cif
_cod_data_source_block xf519a
_cod_depositor_comments 'Adding full bibliography for 1575461--1575467.cif.'
_cod_database_code 1575462
__shelx_shelxl_version_number 2019/2
_audit_contact_author
;
      Prof. Dr. Peter W. Roesky
      Karlsruher Institut fuer Technologie (KIT), CS
      Institut fuer Anorganische Chemie (AOC)
      Lehrstuhl fuer Anorganische Funktionsmaterialien
      Engesserstr. 15, Geb. 30.45
      76131 Karlsruhe 
      Bundesrepublik Deutschland
;
_audit_contact_letter
;
;
_shelx_space_group_comment
;
The symmetry employed for this shelxl refinement is uniquely defined
by the following loop, which should always be used as a source of
symmetry information in preference to the above space-group names.
They are only intended as comments.
;
_olex2_refinement_description
;
1. Fixed Uiso
 At 1.2 times of:
  All C(H) groups
 At 1.5 times of:
  All C(H,H,H) groups
2. Restrained distances
 N2-C44 \\sim N2-C27
 with sigma of 0.02
 C44-C28A \\sim C27-C29
 with sigma of 0.02
 C44-C29A \\sim C27-C30
 with sigma of 0.02
 C44-C27A \\sim C27-C28
 with sigma of 0.02
 C28A-C29A \\sim C29-C30
 with sigma of 0.04
 C28A-C27A \\sim C29-C28
 with sigma of 0.04
 C29A-C27A \\sim C30-C28
 with sigma of 0.04
 N2-C28A \\sim N2-C29
 with sigma of 0.04
 N2-C29A \\sim N2-C30
 with sigma of 0.04
 N2-C27A \\sim N2-C28
 with sigma of 0.04
3. Uiso/Uaniso restraints and constraints
C27 \\sim C27A \\sim C28 \\sim C28A \\sim C29 \\sim C29A \\sim C30 \\sim C44:
within 2A with sigma of 0.01 and sigma for terminal atoms of 0.02 within 2A
Uanis(Ag) = Uanis(Au)
4. Others
 Sof(C27)=Sof(C28)=Sof(H28A)=Sof(H28B)=Sof(H28C)=Sof(C29)=Sof(H29A)=Sof(H29B)=
 Sof(H29C)=Sof(C30)=Sof(H30A)=Sof(H30B)=Sof(H30C)=1-FVAR(1)
 Sof(C27A)=Sof(H27A)=Sof(H27B)=Sof(H27C)=Sof(C28A)=Sof(H28D)=Sof(H28E)=
 Sof(H28F)=Sof(C29A)=Sof(H29D)=Sof(H29E)=Sof(H29F)=Sof(C44)=FVAR(1)
 Fixed Sof: Ag(0.5) Au(0.5)
5.a Ternary CH refined with riding coordinates:
 C14(H14)
5.b Aromatic/amide H refined with riding coordinates:
 C3(H3), C5(H5), C12(H12), C13(H13), C22(H22), C23(H23), C24(H24), C25(H25),
 C26(H26), C31(D31), C32(D32), C33(D33), C34(D34), C35(D35), C36(D36), C37(D37),
  C38(D38), C39(D39), C40(D40), C41(D41), C42(D42)
5.c Idealised Me refined as rotating group:
 C7(H7A,H7B,H7C), C8(H8A,H8B,H8C), C9(H9A,H9B,H9C), C15(H15A,H15B,H15C),
 C16(H16A,H16B,H16C), C18(H18A,H18B,H18C), C19(H19A,H19B,H19C), C20(H20A,H20B,
 H20C), C27A(H27A,H27B,H27C), C28(H28A,H28B,H28C), C28A(H28D,H28E,H28F),
 C29(H29A,H29B,H29C), C29A(H29D,H29E,H29F), C30(H30A,H30B,H30C)
;
_olex2_submission_special_instructions 'No special instructions were received'

loop_
_space_group_symop_operation_xyz
'x, y, z'
'-x, y, -z+1/2'
'x+1/2, y+1/2, z'
'-x+1/2, y+1/2, -z+1/2'
'-x, -y, -z'
'x, -y, z-1/2'
'-x+1/2, -y+1/2, -z'
'x+1/2, -y+1/2, z-1/2'

loop_
_atom_site_label
_atom_site_type_symbol
_atom_site_fract_x
_atom_site_fract_y
_atom_site_fract_z
_atom_site_U_iso_or_equiv
_atom_site_adp_type
_atom_site_occupancy
_atom_site_site_symmetry_order
_atom_site_calc_flag
_atom_site_refinement_flags_posn
_atom_site_refinement_flags_adp
_atom_site_refinement_flags_occupancy
_atom_site_disorder_assembly
_atom_site_disorder_group
Ag Ag 0.4265(4) 0.4608(6) 0.7108(3) 0.0233(3) Uani 0.5 1 d . . P A 3
Au Au 0.42042(18) 0.4698(3) 0.70690(17) 0.0233(3) Uani 0.5 1 d . . P A 2
C1 C 0.3782(2) 0.3313(4) 0.7070(2) 0.0290(11) Uani 1 1 d . . . . .
C2 C 0.3991(2) 0.2485(4) 0.6904(2) 0.0318(12) Uani 1 1 d . . . . .
C3 C 0.3683(3) 0.1601(4) 0.6849(2) 0.0362(13) Uani 1 1 d . . . . .
H3 H 0.383910 0.104669 0.672929 0.043 Uiso 1 1 calc R U . . .
C4 C 0.3158(3) 0.1522(4) 0.6965(2) 0.0368(13) Uani 1 1 d . . . . .
C5 C 0.2947(2) 0.2344(4) 0.7140(2) 0.0381(13) Uani 1 1 d . . . . .
H5 H 0.259063 0.230399 0.723094 0.046 Uiso 1 1 calc R U . . .
C6 C 0.3250(2) 0.3240(4) 0.7187(2) 0.0326(12) Uani 1 1 d . . . . .
C006 C 0.4252(2) 0.6442(3) 0.59853(19) 0.0243(10) Uani 1 1 d . . . . .
C7 C 0.2957(3) 0.4106(4) 0.7349(3) 0.0506(16) Uani 1 1 d . . . . .
H7A H 0.307044 0.410667 0.775868 0.076 Uiso 1 1 calc R U . . .
H7B H 0.250396 0.407113 0.715407 0.076 Uiso 1 1 calc R U . . .
H7C H 0.310873 0.470080 0.723863 0.076 Uiso 1 1 calc R U . . .
C8 C 0.2835(3) 0.0568(4) 0.6911(3) 0.0484(15) Uani 1 1 d . . . . .
H8A H 0.241799 0.067198 0.690713 0.073 Uiso 1 1 calc R U . . .
H8B H 0.307476 0.015533 0.723220 0.073 Uiso 1 1 calc R U . . .
H8C H 0.280074 0.025410 0.655813 0.073 Uiso 1 1 calc R U . . .
C9 C 0.4548(3) 0.2502(4) 0.6735(3) 0.0421(14) Uani 1 1 d . . . . .
H9A H 0.442918 0.281059 0.636437 0.063 Uiso 1 1 calc R U . . .
H9B H 0.468578 0.183899 0.671618 0.063 Uiso 1 1 calc R U . . .
H9C H 0.488766 0.286766 0.701684 0.063 Uiso 1 1 calc R U . . .
C10 C 0.500000 0.8041(4) 0.750000 0.0226(14) Uani 1 2 d S T P . .
C11 C 0.4750(2) 0.8563(3) 0.7836(2) 0.0265(11) Uani 1 1 d . . . . .
C12 C 0.4755(3) 0.9580(4) 0.7821(2) 0.0402(13) Uani 1 1 d . . . . .
H12 H 0.458060 0.993029 0.804244 0.048 Uiso 1 1 calc R U . . .
C13 C 0.500000 1.0077(5) 0.750000 0.045(2) Uani 1 2 d S T P . .
H13 H 0.500002 1.076358 0.750001 0.054 Uiso 1 2 calc R U P . .
C14 C 0.4486(2) 0.8126(4) 0.8234(2) 0.0347(12) Uani 1 1 d . . . . .
H14 H 0.451316 0.740630 0.821436 0.042 Uiso 1 1 calc R U . . .
C15 C 0.4877(3) 0.8445(4) 0.8845(2) 0.0457(15) Uani 1 1 d . . . . .
H15A H 0.481886 0.913883 0.888323 0.069 Uiso 1 1 calc R U . . .
H15B H 0.531709 0.831236 0.893337 0.069 Uiso 1 1 calc R U . . .
H15C H 0.474265 0.808679 0.910692 0.069 Uiso 1 1 calc R U . . .
C16 C 0.3811(3) 0.8396(4) 0.8100(3) 0.0526(17) Uani 1 1 d . . . . .
H16A H 0.366465 0.805766 0.835947 0.079 Uiso 1 1 calc R U . . .
H16B H 0.355477 0.820929 0.770965 0.079 Uiso 1 1 calc R U . . .
H16C H 0.378000 0.909528 0.814279 0.079 Uiso 1 1 calc R U . . .
C17 C 0.5264(2) 0.5531(4) 0.6151(2) 0.0300(12) Uani 1 1 d . . . . .
C18 C 0.5898(3) 0.5657(5) 0.6628(2) 0.0515(17) Uani 1 1 d . . . . .
H18A H 0.619152 0.519256 0.658187 0.077 Uiso 1 1 calc R U . . .
H18B H 0.586305 0.554408 0.699154 0.077 Uiso 1 1 calc R U . . .
H18C H 0.604869 0.631548 0.661991 0.077 Uiso 1 1 calc R U . . .
C19 C 0.5303(2) 0.5911(4) 0.5610(2) 0.0385(13) Uani 1 1 d . . . . .
H19A H 0.535537 0.661465 0.563556 0.058 Uiso 1 1 calc R U . . .
H19B H 0.491967 0.574883 0.528722 0.058 Uiso 1 1 calc R U . . .
H19C H 0.565898 0.561558 0.555917 0.058 Uiso 1 1 calc R U . . .
C20 C 0.5084(3) 0.4473(4) 0.6092(3) 0.0570(19) Uani 1 1 d . . . . .
H20A H 0.467537 0.439439 0.578323 0.085 Uiso 1 1 calc R U . . .
H20B H 0.506564 0.424274 0.644587 0.085 Uiso 1 1 calc R U . . .
H20C H 0.539409 0.409847 0.600855 0.085 Uiso 1 1 calc R U . . .
C21 C 0.3919(2) 0.6301(3) 0.53629(19) 0.0267(11) Uani 1 1 d . . . . .
C22 C 0.3897(2) 0.7015(4) 0.49794(19) 0.0277(11) Uani 1 1 d . . . . .
H22 H 0.409334 0.762012 0.511004 0.033 Uiso 1 1 calc R U . . .
C23 C 0.3589(2) 0.6850(4) 0.4402(2) 0.0327(12) Uani 1 1 d . . . . .
H23 H 0.357800 0.733999 0.413923 0.039 Uiso 1 1 calc R U . . .
C24 C 0.3299(2) 0.5978(4) 0.4210(2) 0.0337(12) Uani 1 1 d . . . . .
H24 H 0.308935 0.586716 0.381567 0.040 Uiso 1 1 calc R U . . .
C25 C 0.3312(2) 0.5271(4) 0.4587(2) 0.0362(12) Uani 1 1 d . . . . .
H25 H 0.310602 0.467412 0.445233 0.043 Uiso 1 1 calc R U . . .
C26 C 0.3624(2) 0.5419(4) 0.5165(2) 0.0323(11) Uani 1 1 d . . . . .
H26 H 0.363630 0.492218 0.542417 0.039 Uiso 1 1 calc R U . . .
C27 C 0.3376(7) 0.7196(14) 0.6229(9) 0.032(4) Uani 0.34(2) 1 d D U P B 2
C27A C 0.3304(6) 0.8179(8) 0.5864(6) 0.049(3) Uani 0.66(2) 1 d D U P B 1
H27A H 0.365587 0.860831 0.606108 0.074 Uiso 0.66(2) 1 calc R U P B 1
H27B H 0.291617 0.849525 0.583268 0.074 Uiso 0.66(2) 1 calc R U P B 1
H27C H 0.328857 0.803510 0.548551 0.074 Uiso 0.66(2) 1 calc R U P B 1
C28 C 0.3418(10) 0.8279(12) 0.6152(12) 0.043(5) Uani 0.34(2) 1 d D U P B 2
H28A H 0.366220 0.857711 0.651803 0.065 Uiso 0.34(2) 1 calc R U P B 2
H28B H 0.299881 0.855643 0.600043 0.065 Uiso 0.34(2) 1 calc R U P B 2
H28C H 0.362042 0.840172 0.588830 0.065 Uiso 0.34(2) 1 calc R U P B 2
C28A C 0.2876(6) 0.6513(10) 0.5863(6) 0.045(3) Uani 0.66(2) 1 d D U P B 1
H28D H 0.287718 0.642690 0.548490 0.068 Uiso 0.66(2) 1 calc R U P B 1
H28E H 0.246889 0.675667 0.582994 0.068 Uiso 0.66(2) 1 calc R U P B 1
H28F H 0.295806 0.589182 0.606182 0.068 Uiso 0.66(2) 1 calc R U P B 1
C29 C 0.2851(10) 0.6769(19) 0.5710(9) 0.035(5) Uani 0.34(2) 1 d D U P B 2
H29A H 0.287360 0.703445 0.536464 0.052 Uiso 0.34(2) 1 calc R U P B 2
H29B H 0.244809 0.693410 0.572221 0.052 Uiso 0.34(2) 1 calc R U P B 2
H29C H 0.289464 0.606422 0.571069 0.052 Uiso 0.34(2) 1 calc R U P B 2
C29A C 0.3350(5) 0.7448(11) 0.6770(4) 0.039(3) Uani 0.66(2) 1 d D U P B 1
H29D H 0.341201 0.684594 0.698542 0.059 Uiso 0.66(2) 1 calc R U P B 1
H29E H 0.294214 0.772006 0.671063 0.059 Uiso 0.66(2) 1 calc R U P B 1
H29F H 0.367618 0.791131 0.697994 0.059 Uiso 0.66(2) 1 calc R U P B 1
C30 C 0.3239(10) 0.696(2) 0.6753(8) 0.041(5) Uani 0.34(2) 1 d D U P B 2
H30A H 0.324969 0.625300 0.680527 0.061 Uiso 0.34(2) 1 calc R U P B 2
H30B H 0.282702 0.720121 0.670047 0.061 Uiso 0.34(2) 1 calc R U P B 2
H30C H 0.355439 0.725751 0.708719 0.061 Uiso 0.34(2) 1 calc R U P B 2
C44 C 0.3383(4) 0.7241(8) 0.6197(5) 0.029(2) Uani 0.66(2) 1 d D U P B 1
N1 N 0.500000 0.6974(4) 0.750000 0.0197(11) Uani 1 2 d S T P A .
N2 N 0.40064(18) 0.6819(3) 0.63359(16) 0.0256(9) Uani 1 1 d D . . . .
N3 N 0.48080(17) 0.6100(3) 0.63094(15) 0.0235(8) Uani 1 1 d . . . . .
Si Si 0.45824(6) 0.61875(9) 0.69335(5) 0.0217(3) Uani 1 1 d . . . . .
C31 C 0.1490(3) 0.5472(4) 0.6028(3) 0.0584(19) Uani 1 1 d . . . . .
D31 D 0.184582 0.512388 0.604081 0.070 Uiso 1 1 calc R U . . .
C32 C 0.0956(4) 0.5486(4) 0.5530(3) 0.062(2) Uani 1 1 d . . . . .
D32 D 0.094490 0.514778 0.520447 0.075 Uiso 1 1 calc R U . . .
C33 C 0.0440(3) 0.6004(5) 0.5518(3) 0.0533(16) Uani 1 1 d . . . . .
D33 D 0.007222 0.602452 0.518278 0.064 Uiso 1 1 calc R U . . .
C34 C 0.0465(3) 0.6485(4) 0.5994(2) 0.0449(15) Uani 1 1 d . . . . .
D34 D 0.011227 0.684052 0.598293 0.054 Uiso 1 1 calc R U . . .
C35 C 0.0987(3) 0.6464(4) 0.6484(2) 0.0442(15) Uani 1 1 d . . . . .
D35 D 0.099123 0.679425 0.681020 0.053 Uiso 1 1 calc R U . . .
C36 C 0.1505(3) 0.5965(5) 0.6506(3) 0.0535(17) Uani 1 1 d . . . . .
D36 D 0.187014 0.595728 0.684371 0.064 Uiso 1 1 calc R U . . .
C37 C 0.2303(3) 0.3051(5) 0.5685(3) 0.0626(19) Uani 1 1 d . . . . .
D37 D 0.263540 0.288392 0.602945 0.075 Uiso 1 1 calc R U . . .
C38 C 0.2386(3) 0.3708(5) 0.5334(3) 0.071(2) Uani 1 1 d . . . . .
D38 D 0.278010 0.401029 0.543921 0.085 Uiso 1 1 calc R U . . .
C39 C 0.1919(4) 0.3955(6) 0.4832(3) 0.070(2) Uani 1 1 d . . . . .
D39 D 0.198689 0.442744 0.459343 0.084 Uiso 1 1 calc R U . . .
C40 C 0.1363(3) 0.3519(6) 0.4680(3) 0.072(2) Uani 1 1 d . . . . .
D40 D 0.103718 0.367110 0.432847 0.086 Uiso 1 1 calc R U . . .
C41 C 0.1265(3) 0.2849(5) 0.5036(3) 0.067(2) Uani 1 1 d . . . . .
D41 D 0.087048 0.254539 0.492900 0.081 Uiso 1 1 calc R U . . .
C42 C 0.1725(4) 0.2621(5) 0.5535(3) 0.0617(19) Uani 1 1 d . . . . .
D42 D 0.165284 0.217002 0.578175 0.074 Uiso 1 1 calc R U . . .

loop_
_atom_site_aniso_label
_atom_site_aniso_U_11
_atom_site_aniso_U_22
_atom_site_aniso_U_33
_atom_site_aniso_U_23
_atom_site_aniso_U_13
_atom_site_aniso_U_12
Ag 0.0234(7) 0.0217(7) 0.0257(5) 0.0000(4) 0.0106(5) -0.0008(4)
Au 0.0234(7) 0.0217(7) 0.0257(5) 0.0000(4) 0.0106(5) -0.0008(4)
C1 0.029(3) 0.033(3) 0.023(3) -0.004(2) 0.009(2) -0.012(2)
C2 0.036(3) 0.034(3) 0.026(3) 0.003(2) 0.013(2) -0.005(2)
C3 0.044(3) 0.032(3) 0.037(3) 0.001(2) 0.019(3) 0.001(3)
C4 0.041(3) 0.032(3) 0.032(3) 0.002(2) 0.009(3) -0.008(3)
C5 0.028(3) 0.048(3) 0.036(3) -0.001(3) 0.010(3) -0.007(3)
C6 0.024(3) 0.039(3) 0.032(3) -0.001(2) 0.008(2) -0.004(2)
C006 0.030(3) 0.022(2) 0.022(2) 0.0011(19) 0.011(2) -0.003(2)
C7 0.038(3) 0.049(4) 0.069(4) -0.012(3) 0.025(3) -0.012(3)
C8 0.054(4) 0.041(4) 0.046(4) -0.003(3) 0.015(3) -0.011(3)
C9 0.054(4) 0.031(3) 0.055(4) 0.000(3) 0.036(3) 0.003(3)
C10 0.019(3) 0.018(3) 0.026(4) 0.000 0.003(3) 0.000
C11 0.025(3) 0.025(3) 0.029(3) 0.000(2) 0.010(2) 0.004(2)
C12 0.048(3) 0.026(3) 0.044(3) -0.008(3) 0.015(3) 0.010(3)
C13 0.070(6) 0.022(4) 0.045(5) 0.000 0.025(5) 0.000
C14 0.042(3) 0.025(3) 0.044(3) -0.008(2) 0.024(3) 0.002(2)
C15 0.056(4) 0.042(3) 0.044(3) -0.002(3) 0.024(3) 0.014(3)
C16 0.045(4) 0.049(4) 0.073(5) -0.018(3) 0.033(4) 0.001(3)
C17 0.034(3) 0.035(3) 0.028(3) 0.001(2) 0.020(2) 0.006(2)
C18 0.043(3) 0.077(5) 0.035(3) -0.003(3) 0.016(3) 0.030(3)
C19 0.035(3) 0.055(4) 0.034(3) 0.005(3) 0.023(3) 0.006(3)
C20 0.074(5) 0.033(4) 0.092(5) -0.005(3) 0.062(4) 0.008(3)
C21 0.028(3) 0.030(3) 0.023(2) 0.002(2) 0.010(2) 0.007(2)
C22 0.028(3) 0.031(3) 0.024(3) 0.003(2) 0.010(2) -0.002(2)
C23 0.030(3) 0.039(3) 0.029(3) 0.003(2) 0.011(2) -0.001(2)
C24 0.027(3) 0.050(3) 0.026(3) -0.008(2) 0.012(2) -0.002(3)
C25 0.040(3) 0.035(3) 0.038(3) -0.016(3) 0.020(3) -0.009(3)
C26 0.036(3) 0.030(3) 0.036(3) 0.002(2) 0.020(2) -0.001(2)
C27 0.026(5) 0.036(6) 0.034(6) 0.001(5) 0.012(5) 0.010(5)
C27A 0.045(6) 0.046(5) 0.056(7) 0.010(5) 0.020(6) 0.021(5)
C28 0.027(8) 0.040(8) 0.056(10) -0.010(8) 0.008(8) 0.010(7)
C28A 0.031(5) 0.052(7) 0.056(7) -0.005(5) 0.021(5) 0.002(5)
C29 0.022(7) 0.048(10) 0.040(9) -0.006(8) 0.018(7) 0.003(7)
C29A 0.030(5) 0.049(7) 0.040(5) -0.009(5) 0.016(4) 0.009(5)
C30 0.039(8) 0.051(10) 0.036(7) -0.012(8) 0.019(7) 0.016(8)
C44 0.024(4) 0.034(4) 0.030(4) 0.003(3) 0.010(3) 0.011(3)
N1 0.025(3) 0.017(3) 0.021(3) 0.000 0.014(2) 0.000
N2 0.025(2) 0.031(2) 0.022(2) 0.0010(17) 0.0106(18) 0.0054(18)
N3 0.023(2) 0.028(2) 0.021(2) -0.0007(17) 0.0102(18) 0.0020(18)
Si 0.0230(7) 0.0227(7) 0.0218(6) 0.0003(5) 0.0112(6) 0.0007(6)
C31 0.062(4) 0.034(4) 0.097(6) 0.014(4) 0.051(5) 0.007(3)
C32 0.094(6) 0.042(4) 0.071(5) -0.011(3) 0.054(5) -0.024(4)
C33 0.059(4) 0.061(4) 0.043(4) -0.004(3) 0.022(3) -0.024(4)
C34 0.048(4) 0.050(4) 0.043(3) -0.002(3) 0.024(3) -0.009(3)
C35 0.055(4) 0.048(4) 0.033(3) 0.004(3) 0.020(3) -0.012(3)
C36 0.049(4) 0.058(4) 0.058(4) 0.024(3) 0.025(3) -0.001(3)
C37 0.058(5) 0.075(5) 0.043(4) -0.001(4) 0.007(4) -0.003(4)
C38 0.049(4) 0.078(5) 0.084(6) 0.008(4) 0.023(4) -0.023(4)
C39 0.063(5) 0.089(6) 0.064(5) 0.027(4) 0.032(4) 0.001(4)
C40 0.056(5) 0.110(7) 0.042(4) 0.004(4) 0.011(4) 0.010(5)
C41 0.048(4) 0.076(5) 0.075(5) 0.004(4) 0.022(4) -0.016(4)
C42 0.079(5) 0.047(4) 0.068(5) 0.012(4) 0.039(5) 0.014(4)

loop_
_atom_type_symbol
_atom_type_description
_atom_type_scat_dispersion_real
_atom_type_scat_dispersion_imag
_atom_type_scat_source
C C 0.0033 0.0016 'International Tables Vol C Tables 4.2.6.8 and 6.1.1.4'
H H 0.0000 0.0000 'International Tables Vol C Tables 4.2.6.8 and 6.1.1.4'
Ag Ag -0.8971 1.1015 'International Tables Vol C Tables 4.2.6.8 and 6.1.1.4'
Au Au -2.0133 8.8022 'International Tables Vol C Tables 4.2.6.8 and 6.1.1.4'
D D 0.0000 0.0000 'International Tables Vol C Tables 4.2.6.8 and 6.1.1.4'
N N 0.0061 0.0033 'International Tables Vol C Tables 4.2.6.8 and 6.1.1.4'
Si Si 0.0817 0.0704 'International Tables Vol C Tables 4.2.6.8 and 6.1.1.4'

loop_
_exptl_crystal_face_index_h
_exptl_crystal_face_index_k
_exptl_crystal_face_index_l
_exptl_crystal_face_perp_dist
-6 3 4 0.0620
6 -3 -4 0.0540
5 4 -3 0.0460
-6 -4 3 0.0970
0 0 1 0.0490
-1 0 -5 0.0600

loop_
_geom_angle_atom_site_label_1
_geom_angle_atom_site_label_2
_geom_angle_atom_site_label_3
_geom_angle
_geom_angle_site_symmetry_1
_geom_angle_site_symmetry_3
_geom_angle_publ_flag
C1 Ag Ag 116.8(2) . 2_656 ?
C1 Ag Si 165.0(4) . . ?
Si Ag Ag 77.7(2) . 2_656 ?
C1 Au Si 172.0(2) . . ?
C2 C1 Ag 118.4(4) . . ?
C2 C1 Au 121.4(4) . . ?
C2 C1 C6 117.6(5) . . ?
C6 C1 Ag 124.0(4) . . ?
C6 C1 Au 120.8(4) . . ?
C1 C2 C3 121.8(5) . . ?
C1 C2 C9 121.5(4) . . ?
C3 C2 C9 116.6(5) . . ?
C2 C3 H3 119.5 . . ?
C4 C3 C2 121.0(5) . . ?
C4 C3 H3 119.5 . . ?
C3 C4 C5 117.7(5) . . ?
C3 C4 C8 120.6(5) . . ?
C5 C4 C8 121.7(5) . . ?
C4 C5 H5 119.2 . . ?
C4 C5 C6 121.6(5) . . ?
C6 C5 H5 119.2 . . ?
C1 C6 C5 120.3(5) . . ?
C1 C6 C7 122.6(5) . . ?
C5 C6 C7 117.1(4) . . ?
N2 C006 C21 126.0(4) . . ?
N3 C006 C21 126.7(4) . . ?
N3 C006 N2 106.7(4) . . ?
C6 C7 H7A 109.5 . . ?
C6 C7 H7B 109.5 . . ?
C6 C7 H7C 109.5 . . ?
H7A C7 H7B 109.5 . . ?
H7A C7 H7C 109.5 . . ?
H7B C7 H7C 109.5 . . ?
C4 C8 H8A 109.5 . . ?
C4 C8 H8B 109.5 . . ?
C4 C8 H8C 109.5 . . ?
H8A C8 H8B 109.5 . . ?
H8A C8 H8C 109.5 . . ?
H8B C8 H8C 109.5 . . ?
C2 C9 H9A 109.5 . . ?
C2 C9 H9B 109.5 . . ?
C2 C9 H9C 109.5 . . ?
H9A C9 H9B 109.5 . . ?
H9A C9 H9C 109.5 . . ?
H9B C9 H9C 109.5 . . ?
C11 C10 C11 118.5(6) 2_656 . ?
C11 C10 N1 120.8(3) 2_656 . ?
C11 C10 N1 120.8(3) . . ?
C10 C11 C14 125.6(4) . . ?
C12 C11 C10 119.1(5) . . ?
C12 C11 C14 115.3(4) . . ?
C11 C12 H12 119.0 . . ?
C13 C12 C11 122.0(5) . . ?
C13 C12 H12 119.0 . . ?
C12 C13 C12 119.3(7) 2_656 . ?
C12 C13 H13 120.4 . . ?
C12 C13 H13 120.4 2_656 . ?
C11 C14 H14 108.3 . . ?
C11 C14 C15 109.8(4) . . ?
C11 C14 C16 114.0(5) . . ?
C15 C14 H14 108.3 . . ?
C16 C14 H14 108.3 . . ?
C16 C14 C15 108.1(4) . . ?
C14 C15 H15A 109.5 . . ?
C14 C15 H15B 109.5 . . ?
C14 C15 H15C 109.5 . . ?
H15A C15 H15B 109.5 . . ?
H15A C15 H15C 109.5 . . ?
H15B C15 H15C 109.5 . . ?
C14 C16 H16A 109.5 . . ?
C14 C16 H16B 109.5 . . ?
C14 C16 H16C 109.5 . . ?
H16A C16 H16B 109.5 . . ?
H16A C16 H16C 109.5 . . ?
H16B C16 H16C 109.5 . . ?
C19 C17 C18 108.1(4) . . ?
C20 C17 C18 109.7(5) . . ?
C20 C17 C19 110.9(4) . . ?
N3 C17 C18 106.9(4) . . ?
N3 C17 C19 111.6(4) . . ?
N3 C17 C20 109.5(4) . . ?
C17 C18 H18A 109.5 . . ?
C17 C18 H18B 109.5 . . ?
C17 C18 H18C 109.5 . . ?
H18A C18 H18B 109.5 . . ?
H18A C18 H18C 109.5 . . ?
H18B C18 H18C 109.5 . . ?
C17 C19 H19A 109.5 . . ?
C17 C19 H19B 109.5 . . ?
C17 C19 H19C 109.5 . . ?
H19A C19 H19B 109.5 . . ?
H19A C19 H19C 109.5 . . ?
H19B C19 H19C 109.5 . . ?
C17 C20 H20A 109.5 . . ?
C17 C20 H20B 109.5 . . ?
C17 C20 H20C 109.5 . . ?
H20A C20 H20B 109.5 . . ?
H20A C20 H20C 109.5 . . ?
H20B C20 H20C 109.5 . . ?
C22 C21 C006 121.9(4) . . ?
C22 C21 C26 119.3(5) . . ?
C26 C21 C006 118.8(4) . . ?
C21 C22 H22 119.9 . . ?
C21 C22 C23 120.1(5) . . ?
C23 C22 H22 119.9 . . ?
C22 C23 H23 119.9 . . ?
C24 C23 C22 120.2(5) . . ?
C24 C23 H23 119.9 . . ?
C23 C24 H24 119.9 . . ?
C25 C24 C23 120.1(5) . . ?
C25 C24 H24 119.9 . . ?
C24 C25 H25 119.8 . . ?
C24 C25 C26 120.5(5) . . ?
C26 C25 H25 119.8 . . ?
C21 C26 H26 120.1 . . ?
C25 C26 C21 119.8(5) . . ?
C25 C26 H26 120.1 . . ?
C28 C27 C29 109.7(15) . . ?
C28 C27 C30 111.9(15) . . ?
C30 C27 C29 107.9(15) . . ?
N2 C27 C28 105.2(13) . . ?
N2 C27 C29 115.1(16) . . ?
N2 C27 C30 107.0(13) . . ?
H27A C27A H27B 109.5 . . ?
H27A C27A H27C 109.5 . . ?
H27B C27A H27C 109.5 . . ?
C44 C27A H27A 109.5 . . ?
C44 C27A H27B 109.5 . . ?
C44 C27A H27C 109.5 . . ?
C27 C28 H28A 109.5 . . ?
C27 C28 H28B 109.5 . . ?
C27 C28 H28C 109.5 . . ?
H28A C28 H28B 109.5 . . ?
H28A C28 H28C 109.5 . . ?
H28B C28 H28C 109.5 . . ?
H28D C28A H28E 109.5 . . ?
H28D C28A H28F 109.5 . . ?
H28E C28A H28F 109.5 . . ?
C44 C28A H28D 109.5 . . ?
C44 C28A H28E 109.5 . . ?
C44 C28A H28F 109.5 . . ?
C27 C29 H29A 109.5 . . ?
C27 C29 H29B 109.5 . . ?
C27 C29 H29C 109.5 . . ?
H29A C29 H29B 109.5 . . ?
H29A C29 H29C 109.5 . . ?
H29B C29 H29C 109.5 . . ?
H29D C29A H29E 109.5 . . ?
H29D C29A H29F 109.5 . . ?
H29E C29A H29F 109.5 . . ?
C44 C29A H29D 109.5 . . ?
C44 C29A H29E 109.5 . . ?
C44 C29A H29F 109.5 . . ?
C27 C30 H30A 109.5 . . ?
C27 C30 H30B 109.5 . . ?
C27 C30 H30C 109.5 . . ?
H30A C30 H30B 109.5 . . ?
H30A C30 H30C 109.5 . . ?
H30B C30 H30C 109.5 . . ?
C27A C44 C28A 110.3(8) . . ?
C27A C44 C29A 109.8(8) . . ?
C29A C44 C28A 110.0(9) . . ?
N2 C44 C27A 111.4(8) . . ?
N2 C44 C28A 110.3(9) . . ?
N2 C44 C29A 104.8(7) . . ?
C10 N1 Si 127.85(13) . . ?
C10 N1 Si 127.85(13) . 2_656 ?
Si N1 Si 104.3(3) . 2_656 ?
C006 N2 C27 131.5(9) . . ?
C006 N2 C44 128.9(5) . . ?
C006 N2 Si 90.6(3) . . ?
C27 N2 Si 132.7(8) . . ?
C44 N2 Si 136.7(5) . . ?
C006 N3 C17 129.9(4) . . ?
C006 N3 Si 88.9(3) . . ?
C17 N3 Si 136.9(3) . . ?
N1 Si Ag 121.0(2) . . ?
N1 Si Au 122.78(16) . . ?
N1 Si N2 112.71(19) . . ?
N1 Si N3 119.53(15) . . ?
N2 Si Ag 114.4(2) . . ?
N2 Si Au 110.69(16) . . ?
N2 Si N3 70.86(17) . . ?
N3 Si Ag 108.1(3) . . ?
N3 Si Au 108.69(18) . . ?
C32 C31 D31 119.7 . . ?
C36 C31 D31 119.7 . . ?
C36 C31 C32 120.5(6) . . ?
C31 C32 D32 120.5 . . ?
C33 C32 C31 118.9(6) . . ?
C33 C32 D32 120.5 . . ?
C32 C33 D33 120.2 . . ?
C34 C33 C32 119.6(7) . . ?
C34 C33 D33 120.2 . . ?
C33 C34 D34 119.3 . . ?
C35 C34 C33 121.5(6) . . ?
C35 C34 D34 119.3 . . ?
C34 C35 D35 120.0 . . ?
C34 C35 C36 120.1(6) . . ?
C36 C35 D35 120.0 . . ?
C31 C36 D36 120.3 . . ?
C35 C36 C31 119.4(6) . . ?
C35 C36 D36 120.3 . . ?
C38 C37 D37 120.6 . . ?
C38 C37 C42 118.9(7) . . ?
C42 C37 D37 120.6 . . ?
C37 C38 D38 119.0 . . ?
C37 C38 C39 122.1(7) . . ?
C39 C38 D38 119.0 . . ?
C38 C39 D39 120.5 . . ?
C40 C39 C38 119.0(7) . . ?
C40 C39 D39 120.5 . . ?
C39 C40 D40 120.0 . . ?
C39 C40 C41 120.0(7) . . ?
C41 C40 D40 120.0 . . ?
C40 C41 D41 119.7 . . ?
C42 C41 C40 120.6(7) . . ?
C42 C41 D41 119.7 . . ?
C37 C42 D42 120.2 . . ?
C41 C42 C37 119.5(7) . . ?
C41 C42 D42 120.2 . . ?

loop_
_geom_bond_atom_site_label_1
_geom_bond_atom_site_label_2
_geom_bond_distance
_geom_bond_site_symmetry_2
_geom_bond_publ_flag
Ag Ag 3.233(15) 2_656 ?
Ag C1 2.099(10) . ?
Ag Si 2.406(9) . ?
Au C1 2.156(6) . ?
Au Si 2.322(5) . ?
C1 C2 1.377(7) . ?
C1 C6 1.392(7) . ?
C2 C3 1.399(7) . ?
C2 C9 1.521(7) . ?
C3 H3 0.9500 . ?
C3 C4 1.376(7) . ?
C4 C5 1.382(7) . ?
C4 C8 1.499(7) . ?
C5 H5 0.9500 . ?
C5 C6 1.409(7) . ?
C6 C7 1.514(8) . ?
C006 C21 1.493(6) . ?
C006 N2 1.346(6) . ?
C006 N3 1.327(6) . ?
C7 H7A 0.9800 . ?
C7 H7B 0.9800 . ?
C7 H7C 0.9800 . ?
C8 H8A 0.9800 . ?
C8 H8B 0.9800 . ?
C8 H8C 0.9800 . ?
C9 H9A 0.9800 . ?
C9 H9B 0.9800 . ?
C9 H9C 0.9800 . ?
C10 C11 1.413(6) 2_656 ?
C10 C11 1.413(5) . ?
C10 N1 1.476(8) . ?
C11 C12 1.408(7) . ?
C11 C14 1.512(7) . ?
C12 H12 0.9500 . ?
C12 C13 1.360(7) . ?
C13 H13 0.9500 . ?
C14 H14 1.0000 . ?
C14 C15 1.540(8) . ?
C14 C16 1.522(7) . ?
C15 H15A 0.9800 . ?
C15 H15B 0.9800 . ?
C15 H15C 0.9800 . ?
C16 H16A 0.9800 . ?
C16 H16B 0.9800 . ?
C16 H16C 0.9800 . ?
C17 C18 1.520(8) . ?
C17 C19 1.520(6) . ?
C17 C20 1.514(7) . ?
C17 N3 1.502(6) . ?
C18 H18A 0.9800 . ?
C18 H18B 0.9800 . ?
C18 H18C 0.9800 . ?
C19 H19A 0.9800 . ?
C19 H19B 0.9800 . ?
C19 H19C 0.9800 . ?
C20 H20A 0.9800 . ?
C20 H20B 0.9800 . ?
C20 H20C 0.9800 . ?
C21 C22 1.382(6) . ?
C21 C26 1.397(7) . ?
C22 H22 0.9500 . ?
C22 C23 1.392(7) . ?
C23 H23 0.9500 . ?
C23 C24 1.378(7) . ?
C24 H24 0.9500 . ?
C24 C25 1.368(7) . ?
C25 H25 0.9500 . ?
C25 C26 1.391(7) . ?
C26 H26 0.9500 . ?
C27 C28 1.519(16) . ?
C27 C29 1.536(15) . ?
C27 C30 1.536(15) . ?
C27 N2 1.482(14) . ?
C27A H27A 0.9800 . ?
C27A H27B 0.9800 . ?
C27A H27C 0.9800 . ?
C27A C44 1.524(11) . ?
C28 H28A 0.9800 . ?
C28 H28B 0.9800 . ?
C28 H28C 0.9800 . ?
C28A H28D 0.9800 . ?
C28A H28E 0.9800 . ?
C28A H28F 0.9800 . ?
C28A C44 1.537(11) . ?
C29 H29A 0.9800 . ?
C29 H29B 0.9800 . ?
C29 H29C 0.9800 . ?
C29A H29D 0.9800 . ?
C29A H29E 0.9800 . ?
C29A H29F 0.9800 . ?
C29A C44 1.529(10) . ?
C30 H30A 0.9800 . ?
C30 H30B 0.9800 . ?
C30 H30C 0.9800 . ?
C44 N2 1.477(9) . ?
N1 Si 1.773(3) . ?
N1 Si 1.773(3) 2_656 ?
N2 Si 1.821(4) . ?
N3 Si 1.876(4) . ?
C31 D31 0.9500 . ?
C31 C32 1.394(10) . ?
C31 C36 1.393(9) . ?
C32 D32 0.9500 . ?
C32 C33 1.393(9) . ?
C33 D33 0.9500 . ?
C33 C34 1.372(8) . ?
C34 D34 0.9500 . ?
C34 C35 1.370(8) . ?
C35 D35 0.9500 . ?
C35 C36 1.375(8) . ?
C36 D36 0.9500 . ?
C37 D37 0.9500 . ?
C37 C38 1.346(9) . ?
C37 C42 1.384(10) . ?
C38 D38 0.9500 . ?
C38 C39 1.369(10) . ?
C39 D39 0.9500 . ?
C39 C40 1.344(10) . ?
C40 D40 0.9500 . ?
C40 C41 1.383(10) . ?
C41 D41 0.9500 . ?
C41 C42 1.349(10) . ?
C42 D42 0.9500 . ?

loop_
_geom_torsion_atom_site_label_1
_geom_torsion_atom_site_label_2
_geom_torsion_atom_site_label_3
_geom_torsion_atom_site_label_4
_geom_torsion
_geom_torsion_site_symmetry_1
_geom_torsion_site_symmetry_2
_geom_torsion_site_symmetry_3
_geom_torsion_site_symmetry_4
_geom_torsion_publ_flag
Ag C1 C2 C3 -177.8(5) . . . . ?
Ag C1 C2 C9 -1.7(7) . . . . ?
Ag C1 C6 C5 178.8(5) . . . . ?
Ag C1 C6 C7 1.0(8) . . . . ?
Au C1 C2 C3 -173.6(4) . . . . ?
Au C1 C2 C9 2.6(7) . . . . ?
Au C1 C6 C5 174.7(4) . . . . ?
Au C1 C6 C7 -3.2(7) . . . . ?
C1 C2 C3 C4 -0.7(8) . . . . ?
C2 C1 C6 C5 0.5(7) . . . . ?
C2 C1 C6 C7 -177.3(5) . . . . ?
C2 C3 C4 C5 -0.3(8) . . . . ?
C2 C3 C4 C8 -179.4(5) . . . . ?
C3 C4 C5 C6 1.3(8) . . . . ?
C4 C5 C6 C1 -1.5(8) . . . . ?
C4 C5 C6 C7 176.4(5) . . . . ?
C6 C1 C2 C3 0.5(8) . . . . ?
C6 C1 C2 C9 176.7(5) . . . . ?
C006 C21 C22 C23 179.2(4) . . . . ?
C006 C21 C26 C25 -180.0(4) . . . . ?
C006 N2 Si Ag -90.7(3) . . . . ?
C006 N2 Si Au -92.4(3) . . . . ?
C006 N2 Si N1 125.9(2) . . . . ?
C006 N2 Si N3 11.0(3) . . . . ?
C006 N3 Si Ag 99.1(3) . . . . ?
C006 N3 Si Au 94.9(3) . . . . ?
C006 N3 Si N1 -117.0(3) . . . . ?
C006 N3 Si N2 -11.2(3) . . . . ?
C8 C4 C5 C6 -179.6(5) . . . . ?
C9 C2 C3 C4 -177.0(5) . . . . ?
C10 C11 C12 C13 -1.0(7) . . . . ?
C10 C11 C14 C15 117.2(5) . . . . ?
C10 C11 C14 C16 -121.4(5) . . . . ?
C10 N1 Si Ag -151.1(2) . . . . ?
C10 N1 Si Au -146.83(13) . . . . ?
C10 N1 Si N2 -10.36(15) . . . . ?
C10 N1 Si N3 69.77(17) . . . . ?
C11 C10 C11 C12 0.5(4) 2_656 . . . ?
C11 C10 C11 C14 -177.7(5) 2_656 . . . ?
C11 C10 N1 Si 113.9(2) 2_656 . . 2_656 ?
C11 C10 N1 Si -66.1(2) . . . 2_656 ?
C11 C10 N1 Si 113.9(2) . . . . ?
C11 C10 N1 Si -66.1(2) 2_656 . . . ?
C11 C12 C13 C12 0.5(4) . . . 2_656 ?
C12 C11 C14 C15 -61.1(6) . . . . ?
C12 C11 C14 C16 60.4(6) . . . . ?
C14 C11 C12 C13 177.4(4) . . . . ?
C17 N3 Si Ag -57.5(5) . . . . ?
C17 N3 Si Au -61.7(5) . . . . ?
C17 N3 Si N1 86.4(5) . . . . ?
C17 N3 Si N2 -167.8(5) . . . . ?
C18 C17 N3 C006 159.0(5) . . . . ?
C18 C17 N3 Si -52.2(6) . . . . ?
C19 C17 N3 C006 40.9(7) . . . . ?
C19 C17 N3 Si -170.3(4) . . . . ?
C20 C17 N3 C006 -82.3(6) . . . . ?
C20 C17 N3 Si 66.5(6) . . . . ?
C21 C006 N2 C27 -0.5(13) . . . . ?
C21 C006 N2 C44 -4.9(9) . . . . ?
C21 C006 N2 Si 155.8(4) . . . . ?
C21 C006 N3 C17 3.1(8) . . . . ?
C21 C006 N3 Si -156.2(4) . . . . ?
C21 C22 C23 C24 0.6(7) . . . . ?
C22 C21 C26 C25 -0.1(7) . . . . ?
C22 C23 C24 C25 0.1(8) . . . . ?
C23 C24 C25 C26 -0.9(8) . . . . ?
C24 C25 C26 C21 0.9(8) . . . . ?
C26 C21 C22 C23 -0.6(7) . . . . ?
C27 N2 Si Au 63.5(11) . . . . ?
C27 N2 Si N1 -78.3(11) . . . . ?
C27 N2 Si N3 166.9(11) . . . . ?
C27A C44 N2 C006 -66.9(11) . . . . ?
C27A C44 N2 Si 142.0(8) . . . . ?
C28 C27 N2 C006 -94.4(17) . . . . ?
C28 C27 N2 Si 118.7(13) . . . . ?
C28A C44 N2 C006 56.0(12) . . . . ?
C28A C44 N2 Si -95.2(10) . . . . ?
C29 C27 N2 C006 26(2) . . . . ?
C29 C27 N2 Si -120.4(16) . . . . ?
C29A C44 N2 C006 174.4(7) . . . . ?
C29A C44 N2 Si 23.3(12) . . . . ?
C30 C27 N2 C006 146.4(14) . . . . ?
C30 C27 N2 Si 0(2) . . . . ?
C44 N2 Si N1 -76.2(7) . . . . ?
C44 N2 Si N3 168.9(8) . . . . ?
N1 C10 C11 C12 -179.5(4) . . . . ?
N1 C10 C11 C14 2.3(5) . . . . ?
N2 C006 C21 C22 88.5(6) . . . . ?
N2 C006 C21 C26 -91.7(6) . . . . ?
N2 C006 N3 C17 174.3(4) . . . . ?
N2 C006 N3 Si 15.0(4) . . . . ?
N3 C006 C21 C22 -102.0(6) . . . . ?
N3 C006 C21 C26 77.8(6) . . . . ?
N3 C006 N2 C27 -171.8(11) . . . . ?
N3 C006 N2 C44 -176.1(7) . . . . ?
N3 C006 N2 Si -15.5(4) . . . . ?
Si N1 Si Ag 28.9(2) 2_656 . . . ?
Si N1 Si Au 33.17(13) 2_656 . . . ?
Si N1 Si N2 169.64(15) 2_656 . . . ?
Si N1 Si N3 -110.23(17) 2_656 . . . ?
C31 C32 C33 C34 -0.2(9) . . . . ?
C32 C31 C36 C35 0.3(9) . . . . ?
C32 C33 C34 C35 -0.4(9) . . . . ?
C33 C34 C35 C36 1.0(9) . . . . ?
C34 C35 C36 C31 -0.9(8) . . . . ?
C36 C31 C32 C33 0.3(9) . . . . ?
C37 C38 C39 C40 -0.8(13) . . . . ?
C38 C37 C42 C41 1.9(11) . . . . ?
C38 C39 C40 C41 1.5(12) . . . . ?
C39 C40 C41 C42 -0.5(12) . . . . ?
C40 C41 C42 C37 -1.3(11) . . . . ?
C42 C37 C38 C39 -0.9(12) . . . . ?
